data_4114460
loop_
_publ_author_name
'Subrayashastry Aravinda'
'Narayanaswamy Shamala'
'Abhishek Bandyopadhyay'
'Padmanabhan Balaram'

_publ_section_title
;
 Probing the Role of the C-H...O Hydrogen Bond Stabilized Polypeptide
 Chain Reversal at the C-terminus of Designed Peptide Helices. Structural
 Characterization of Three Decapeptides
;
_journal_name_full 'Journal of the American Chemical Society'
_journal_page_first 15065
_journal_page_last 15075
_journal_paper_doi 10.1021/ja0372762
_journal_volume 125
_journal_year 2003
_chemical_formula_moiety 'C51 H92 N10 O13 * H2O'
_chemical_formula_sum 'C51 H94 N10 O14'
_chemical_formula_weight 1071.36
_chemical_name_common
;
Boc-Leu-Aib-Val-Gly-Leu-Aib-Val-D-Ala-D-Leu-Aib-OMe
;
_chemical_name_systematic
; 
 t-Butyloxycarbonyl-leucyl-(alpha-aminoisobutyryl)-valyl-glycyl-leucyl-
 (alpha-aminoisobutyryl)-valyl-D-alanyl-D-leucyl-(alpha-aminoisobutyryl)
 methyl ester monohydrate
;
_space_group_IT_number 19
_symmetry_cell_setting orthorhombic
_symmetry_space_group_name_Hall 'P 2ac 2ab'
_symmetry_space_group_name_H-M 'P 21 21 21'
_atom_sites_solution_hydrogens geom
_atom_sites_solution_primary direct
_atom_sites_solution_secondary difmap
_audit_creation_method SHELXL-97
_cell_angle_alpha 90.00
_cell_angle_beta 90.00
_cell_angle_gamma 90.00
_cell_formula_units_Z 4
_cell_length_a 13.818(2)
_cell_length_b 21.595(9)
_cell_length_c 21.928(8)
_cell_measurement_temperature 293(2)
_cell_volume 6543(4)
_computing_structure_refinement 'SHELXL-97 (Sheldrick, 1997)'
_computing_structure_solution 'Shake and Bake (Miller et al 1994)'
_diffrn_ambient_temperature 293(2)
_diffrn_measured_fraction_theta_full 0.998
_diffrn_measured_fraction_theta_max 0.998
_diffrn_measurement_device_type 'CAD4 diffractometer with Cu source'
_diffrn_measurement_method 'omega - two theta'
_diffrn_radiation_monochromator graphite
_diffrn_radiation_source 'fine-focus sealed tube'
_diffrn_radiation_type CuK\a
_diffrn_radiation_wavelength 1.54180
_diffrn_reflns_av_R_equivalents 0.0000
_diffrn_reflns_av_sigmaI/netI 0.1010
_diffrn_reflns_limit_h_max 14
_diffrn_reflns_limit_h_min 0
_diffrn_reflns_limit_k_max 22
_diffrn_reflns_limit_k_min 0
_diffrn_reflns_limit_l_max 23
_diffrn_reflns_limit_l_min 0
_diffrn_reflns_number 4559
_diffrn_reflns_theta_full 55.02
_diffrn_reflns_theta_max 55.02
_diffrn_reflns_theta_min 2.87
_diffrn_standards_decay_% 3
_diffrn_standards_interval_count 100
_diffrn_standards_interval_time 3600
_diffrn_standards_number 2
_exptl_absorpt_coefficient_mu 0.650
_exptl_absorpt_correction_type none
_exptl_crystal_colour 'colour less'
_exptl_crystal_density_diffrn 1.088
_exptl_crystal_description 'thin plates'
_exptl_crystal_F_000 2328
_exptl_crystal_size_max 0.4
_exptl_crystal_size_mid 0.23
_exptl_crystal_size_min 0.04
_refine_diff_density_max 0.305
_refine_diff_density_min -0.266
_refine_diff_density_rms 0.069
_refine_ls_abs_structure_details 'Flack H D (1983), Acta Cryst. A39, 876-881'
_refine_ls_abs_structure_Flack -0.4(10)
_refine_ls_extinction_coef 0.0015(3)
_refine_ls_extinction_expression Fc^*^=kFc[1+0.001xFc^2^\l^3^/sin(2\q)]^-1/4^
_refine_ls_extinction_method SHELXL
_refine_ls_goodness_of_fit_ref 1.130
_refine_ls_hydrogen_treatment 'riding on C or N to which bonded'
_refine_ls_matrix_type full
_refine_ls_number_parameters 675
_refine_ls_number_reflns 4559
_refine_ls_number_restraints 0
_refine_ls_restrained_S_all 1.130
_refine_ls_R_factor_all 0.1853
_refine_ls_R_factor_gt 0.1059
_refine_ls_shift/su_max 0.315
_refine_ls_shift/su_mean 0.034
_refine_ls_structure_factor_coef Fsqd
_refine_ls_weighting_details 'calc w=1/[\s^2^(Fo^2^)+(0.1216P)^2^+9.6722P] where P=(Fo^2^+2Fc^2^)/3'
_refine_ls_weighting_scheme calc
_refine_ls_wR_factor_gt 0.2367
_refine_ls_wR_factor_ref 0.3042
_reflns_number_gt 2428
_reflns_number_total 4559
_reflns_threshold_expression >2sigma(I)
_cod_data_source_file ja0372762si20030715_034742_1.cif
_cod_data_source_block lgd-10
_cod_database_code 4114460

loop_
_symmetry_equiv_pos_as_xyz
'x, y, z'
'-x+1/2, -y, z+1/2'
'-x, y+1/2, -z+1/2'
'x+1/2, -y+1/2, -z'

loop_
_atom_site_label
_atom_site_type_symbol
_atom_site_fract_x
_atom_site_fract_y
_atom_site_fract_z
_atom_site_U_iso_or_equiv
_atom_site_adp_type
_atom_site_occupancy
_atom_site_symmetry_multiplicity
_atom_site_calc_flag
_atom_site_refinement_flags
C0T1 C 0.4943(17) 0.3074(10) 0.2435(12) 0.141(8) Uani 1 1 d .
H0T1 H 0.5545 0.3231 0.2282 0.212 Uiso 1 1 calc R
H0T2 H 0.4417 0.3250 0.2208 0.212 Uiso 1 1 calc R
H0T3 H 0.4932 0.2631 0.2394 0.212 Uiso 1 1 calc R
C0T2 C 0.5733(14) 0.3026(9) 0.3466(11) 0.139(9) Uani 1 1 d .
H0T4 H 0.6308 0.3192 0.3282 0.209 Uiso 1 1 calc R
H0T5 H 0.5760 0.2582 0.3460 0.209 Uiso 1 1 calc R
H0T6 H 0.5687 0.3167 0.3880 0.209 Uiso 1 1 calc R
C0T3 C 0.3933(19) 0.2970(11) 0.3366(11) 0.149(9) Uani 1 1 d .
H0T7 H 0.3388 0.3095 0.3123 0.223 Uiso 1 1 calc R
H0T8 H 0.3846 0.3111 0.3777 0.223 Uiso 1 1 calc R
H0T9 H 0.3984 0.2527 0.3362 0.223 Uiso 1 1 calc R
C0T4 C 0.4840(15) 0.3247(9) 0.3107(8) 0.090(5) Uani 1 1 d .
O O 0.4864(7) 0.3905(5) 0.3168(5) 0.078(3) Uani 1 1 d .
C0' C 0.4186(12) 0.4273(8) 0.2922(7) 0.067(4) Uani 1 1 d .
O0 O 0.3491(7) 0.4095(5) 0.2621(5) 0.080(3) Uani 1 1 d .
N1 N 0.4419(7) 0.4873(6) 0.3026(5) 0.063(3) Uani 1 1 d .
H1 H 0.4979 0.4968 0.3170 0.076 Uiso 1 1 calc R
C1A C 0.3713(10) 0.5354(8) 0.2894(7) 0.067(4) Uani 1 1 d .
H1A H 0.3114 0.5242 0.3106 0.080 Uiso 1 1 calc R
C1' C 0.3474(10) 0.5414(7) 0.2232(7) 0.063(4) Uani 1 1 d .
O1 O 0.2660(6) 0.5613(5) 0.2074(4) 0.073(3) Uani 1 1 d .
C1B C 0.4036(12) 0.5960(9) 0.3144(6) 0.081(5) Uani 1 1 d .
H1B1 H 0.3622 0.6280 0.2977 0.098 Uiso 1 1 calc R
H1B2 H 0.4687 0.6039 0.2998 0.098 Uiso 1 1 calc R
C1G C 0.4040(13) 0.6027(9) 0.3838(8) 0.092(6) Uani 1 1 d .
H1G H 0.4395 0.5680 0.4020 0.110 Uiso 1 1 calc R
C1D1 C 0.3030(18) 0.6049(15) 0.4096(10) 0.172(12) Uani 1 1 d .
H1D1 H 0.3062 0.6053 0.4533 0.259 Uiso 1 1 calc R
H1D2 H 0.2676 0.5691 0.3963 0.259 Uiso 1 1 calc R
H1D3 H 0.2710 0.6417 0.3955 0.259 Uiso 1 1 calc R
C1D2 C 0.453(2) 0.6637(12) 0.4015(11) 0.185(12) Uani 1 1 d .
H1D4 H 0.4542 0.6674 0.4452 0.277 Uiso 1 1 calc R
H1D5 H 0.4168 0.6977 0.3846 0.277 Uiso 1 1 calc R
H1D6 H 0.5176 0.6644 0.3859 0.277 Uiso 1 1 calc R
N2 N 0.4126(7) 0.5271(6) 0.1813(5) 0.064(3) Uani 1 1 d .
H2 H 0.4684 0.5136 0.1924 0.076 Uiso 1 1 calc R
C2A C 0.3904(11) 0.5341(8) 0.1147(7) 0.071(4) Uani 1 1 d .
C2' C 0.2955(13) 0.4953(9) 0.1002(7) 0.078(5) Uani 1 1 d .
O2 O 0.2373(11) 0.5133(7) 0.0646(7) 0.127(5) Uani 1 1 d .
C2B1 C 0.4748(13) 0.5072(9) 0.0771(8) 0.108(7) Uani 1 1 d .
H2B1 H 0.4844 0.4646 0.0878 0.162 Uiso 1 1 calc R
H2B2 H 0.5328 0.5302 0.0856 0.162 Uiso 1 1 calc R
H2B3 H 0.4599 0.5102 0.0344 0.162 Uiso 1 1 calc R
C2B2 C 0.3738(12) 0.6004(9) 0.0974(8) 0.094(6) Uani 1 1 d .
H2B4 H 0.3202 0.6166 0.1203 0.142 Uiso 1 1 calc R
H2B5 H 0.3597 0.6030 0.0546 0.142 Uiso 1 1 calc R
H2B6 H 0.4308 0.6242 0.1063 0.142 Uiso 1 1 calc R
N3 N 0.2934(9) 0.4400(7) 0.1274(6) 0.076(4) Uani 1 1 d .
H3 H 0.3411 0.4297 0.1504 0.092 Uiso 1 1 calc R
C3A C 0.2140(12) 0.3965(8) 0.1198(7) 0.075(5) Uani 1 1 d .
H3A H 0.1924 0.3997 0.0773 0.090 Uiso 1 1 calc R
C3' C 0.1258(11) 0.4133(8) 0.1606(8) 0.074(5) Uani 1 1 d .
O3 O 0.0436(7) 0.4188(5) 0.1398(5) 0.082(3) Uani 1 1 d .
C3B C 0.2431(15) 0.3310(8) 0.1300(10) 0.101(6) Uani 1 1 d .
H3B H 0.2684 0.3272 0.1716 0.122 Uiso 1 1 calc R
C3G1 C 0.1609(17) 0.2862(10) 0.1226(13) 0.155(10) Uani 1 1 d .
H3G1 H 0.1831 0.2450 0.1314 0.233 Uiso 1 1 calc R
H3G2 H 0.1374 0.2879 0.0814 0.233 Uiso 1 1 calc R
H3G3 H 0.1096 0.2970 0.1501 0.233 Uiso 1 1 calc R
C3G2 C 0.3219(16) 0.3113(10) 0.0856(12) 0.152(9) Uani 1 1 d .
H3G4 H 0.3420 0.2697 0.0948 0.228 Uiso 1 1 calc R
H3G5 H 0.3763 0.3387 0.0893 0.228 Uiso 1 1 calc R
H3G6 H 0.2973 0.3129 0.0447 0.228 Uiso 1 1 calc R
N4 N 0.1452(9) 0.4278(6) 0.2199(5) 0.074(4) Uani 1 1 d .
H4 H 0.2039 0.4272 0.2330 0.089 Uiso 1 1 calc R
C4A C 0.0680(11) 0.4441(8) 0.2605(6) 0.080(5) Uani 1 1 d .
H4A1 H 0.0940 0.4523 0.3008 0.096 Uiso 1 1 calc R
H4A2 H 0.0230 0.4098 0.2637 0.096 Uiso 1 1 calc R
C4' C 0.0127(12) 0.5034(8) 0.2366(6) 0.065(4) Uani 1 1 d .
O4 O -0.0742(7) 0.5046(5) 0.2409(4) 0.077(3) Uani 1 1 d .
N5 N 0.0653(8) 0.5494(6) 0.2168(5) 0.063(3) Uani 1 1 d .
H5 H 0.1273 0.5467 0.2150 0.076 Uiso 1 1 calc R
C5A C 0.0158(10) 0.6042(8) 0.1983(7) 0.071(5) Uani 1 1 d .
H5A H -0.0261 0.6167 0.2322 0.085 Uiso 1 1 calc R
C5' C -0.0502(11) 0.5932(8) 0.1419(7) 0.071(4) Uani 1 1 d .
O5 O -0.1286(8) 0.6194(6) 0.1366(5) 0.089(4) Uani 1 1 d .
C5B C 0.0857(11) 0.6574(7) 0.1864(7) 0.076(5) Uani 1 1 d .
H5B1 H 0.0518 0.6905 0.1654 0.091 Uiso 1 1 calc R
H5B2 H 0.1376 0.6432 0.1601 0.091 Uiso 1 1 calc R
C5G C 0.1298(15) 0.6832(11) 0.2472(10) 0.122(7) Uani 1 1 d .
H5G H 0.1453 0.6473 0.2727 0.146 Uiso 1 1 calc R
C5D1 C 0.2264(15) 0.7166(10) 0.2340(10) 0.135(8) Uani 1 1 d .
H5D1 H 0.2700 0.6886 0.2140 0.203 Uiso 1 1 calc R
H5D2 H 0.2545 0.7304 0.2716 0.203 Uiso 1 1 calc R
H5D3 H 0.2146 0.7516 0.2081 0.203 Uiso 1 1 calc R
C5D2 C 0.060(2) 0.7208(12) 0.2816(13) 0.222(18) Uani 1 1 d .
H5D4 H 0.0034 0.6964 0.2903 0.334 Uiso 1 1 calc R
H5D5 H 0.0417 0.7563 0.2579 0.334 Uiso 1 1 calc R
H5D6 H 0.0888 0.7342 0.3192 0.334 Uiso 1 1 calc R
N6 N -0.0150(8) 0.5554(6) 0.0988(5) 0.064(3) Uani 1 1 d .
H6 H 0.0412 0.5390 0.1038 0.076 Uiso 1 1 calc R
C6A C -0.0702(10) 0.5414(8) 0.0434(6) 0.064(4) Uani 1 1 d .
C6' C -0.1707(11) 0.5148(7) 0.0611(7) 0.063(4) Uani 1 1 d .
O6 O -0.2448(8) 0.5298(5) 0.0329(4) 0.078(3) Uani 1 1 d .
C6B1 C -0.0199(11) 0.4912(9) 0.0079(7) 0.100(6) Uani 1 1 d .
H6B1 H 0.0427 0.5056 -0.0047 0.150 Uiso 1 1 calc R
H6B2 H -0.0577 0.4809 -0.0274 0.150 Uiso 1 1 calc R
H6B3 H -0.0126 0.4552 0.0332 0.150 Uiso 1 1 calc R
C6B2 C -0.0821(13) 0.6000(10) 0.0028(8) 0.118(7) Uani 1 1 d .
H6B4 H -0.1140 0.6319 0.0258 0.177 Uiso 1 1 calc R
H6B5 H -0.1201 0.5899 -0.0324 0.177 Uiso 1 1 calc R
H6B6 H -0.0195 0.6144 -0.0098 0.177 Uiso 1 1 calc R
N7 N -0.1742(8) 0.4767(5) 0.1076(5) 0.058(3) Uani 1 1 d .
H7 H -0.1227 0.4713 0.1290 0.069 Uiso 1 1 calc R
C7A C -0.2615(10) 0.4434(7) 0.1245(6) 0.065(4) Uani 1 1 d .
H7A H -0.3032 0.4440 0.0883 0.078 Uiso 1 1 calc R
C7' C -0.3201(10) 0.4752(8) 0.1758(6) 0.062(4) Uani 1 1 d .
O7 O -0.4014(7) 0.4564(6) 0.1889(5) 0.095(4) Uani 1 1 d .
C7B C -0.2442(14) 0.3736(7) 0.1396(8) 0.085(5) Uani 1 1 d .
H7B H -0.3068 0.3526 0.1433 0.102 Uiso 1 1 calc R
C7G1 C -0.1886(16) 0.3691(9) 0.2024(8) 0.130(8) Uani 1 1 d .
H7G1 H -0.2266 0.3883 0.2338 0.195 Uiso 1 1 calc R
H7G2 H -0.1275 0.3898 0.1991 0.195 Uiso 1 1 calc R
H7G3 H -0.1781 0.3263 0.2125 0.195 Uiso 1 1 calc R
C7G2 C -0.1851(17) 0.3427(9) 0.0889(9) 0.128(8) Uani 1 1 d .
H7G4 H -0.1757 0.2997 0.0985 0.191 Uiso 1 1 calc R
H7G5 H -0.1234 0.3628 0.0855 0.191 Uiso 1 1 calc R
H7G6 H -0.2193 0.3462 0.0509 0.191 Uiso 1 1 calc R
N8 N -0.2807(9) 0.5224(6) 0.2032(5) 0.068(3) Uani 1 1 d .
H8 H -0.2253 0.5355 0.1910 0.081 Uiso 1 1 calc R
C8A C -0.3272(10) 0.5532(7) 0.2534(6) 0.063(4) Uani 1 1 d .
H8A H -0.3970 0.5523 0.2454 0.076 Uiso 1 1 calc R
C8' C -0.3115(10) 0.5258(7) 0.3161(6) 0.058(4) Uani 1 1 d .
O8 O -0.3731(7) 0.5304(6) 0.3554(4) 0.083(3) Uani 1 1 d .
C8B C -0.2967(13) 0.6214(9) 0.2558(8) 0.104(6) Uani 1 1 d .
H8B1 H -0.3062 0.6400 0.2164 0.156 Uiso 1 1 calc R
H8B2 H -0.2296 0.6242 0.2669 0.156 Uiso 1 1 calc R
H8B3 H -0.3352 0.6428 0.2855 0.156 Uiso 1 1 calc R
N9 N -0.2252(8) 0.4967(6) 0.3259(5) 0.064(3) Uani 1 1 d .
H9 H -0.1887 0.4884 0.2952 0.077 Uiso 1 1 calc R
C9A C -0.1931(9) 0.4791(8) 0.3868(6) 0.060(4) Uani 1 1 d .
H9A H -0.2445 0.4876 0.4165 0.072 Uiso 1 1 calc R
C9' C -0.1667(11) 0.4108(8) 0.3884(6) 0.066(4) Uani 1 1 d .
O9 O -0.1332(8) 0.3829(5) 0.3455(4) 0.082(3) Uani 1 1 d .
C9B C -0.1001(11) 0.5169(9) 0.4038(7) 0.088(6) Uani 1 1 d .
H9B1 H -0.0809 0.5051 0.4448 0.105 Uiso 1 1 calc R
H9B2 H -0.0486 0.5041 0.3766 0.105 Uiso 1 1 calc R
C9G C -0.1063(17) 0.5846(10) 0.4017(8) 0.109(7) Uani 1 1 d .
H9G H -0.1218 0.5963 0.3596 0.131 Uiso 1 1 calc R
C9D1 C -0.0040(18) 0.6131(12) 0.4173(14) 0.195(14) Uani 1 1 d .
H9D1 H 0.0434 0.5972 0.3894 0.292 Uiso 1 1 calc R
H9D2 H 0.0136 0.6020 0.4582 0.292 Uiso 1 1 calc R
H9D3 H -0.0069 0.6574 0.4139 0.292 Uiso 1 1 calc R
C9D2 C -0.187(2) 0.6103(9) 0.4429(12) 0.170(12) Uani 1 1 d .
H9D4 H -0.1909 0.6545 0.4380 0.256 Uiso 1 1 calc R
H9D5 H -0.1728 0.6007 0.4847 0.256 Uiso 1 1 calc R
H9D6 H -0.2477 0.5920 0.4317 0.256 Uiso 1 1 calc R
N10 N -0.1735(9) 0.3865(6) 0.4455(5) 0.071(4) Uani 1 1 d .
H10 H -0.2050 0.4061 0.4732 0.086 Uiso 1 1 calc R
C10A C -0.1280(12) 0.3279(8) 0.4600(7) 0.074(5) Uani 1 1 d .
C10' C -0.0197(15) 0.3319(11) 0.4390(9) 0.095(6) Uani 1 1 d .
O10 O 0.0283(11) 0.3769(7) 0.4443(7) 0.114(5) Uani 1 1 d .
C0B1 C -0.1842(13) 0.2751(8) 0.4334(9) 0.103(6) Uani 1 1 d .
H0B1 H -0.2489 0.2755 0.4492 0.154 Uiso 1 1 calc R
H0B2 H -0.1534 0.2367 0.4440 0.154 Uiso 1 1 calc R
H0B3 H -0.1862 0.2792 0.3898 0.154 Uiso 1 1 calc R
C0B2 C -0.1273(18) 0.3230(9) 0.5318(7) 0.133(9) Uani 1 1 d .
H0B4 H -0.0912 0.3569 0.5485 0.199 Uiso 1 1 calc R
H0B5 H -0.0978 0.2846 0.5437 0.199 Uiso 1 1 calc R
H0B6 H -0.1926 0.3244 0.5467 0.199 Uiso 1 1 calc R
O0M O 0.0097(10) 0.2763(6) 0.4196(8) 0.134(5) Uani 1 1 d .
C0M C 0.1166(14) 0.2770(11) 0.3970(12) 0.26(2) Uani 1 1 d .
H0M1 H 0.1350 0.2361 0.3843 0.393 Uiso 1 1 calc R
H0M2 H 0.1582 0.2903 0.4295 0.393 Uiso 1 1 calc R
H0M3 H 0.1226 0.3050 0.3632 0.393 Uiso 1 1 calc R
OW1 O 0.1908(14) 0.4506(11) 0.4205(12) 0.36(3) Uani 1 1 d PR

loop_
_atom_site_aniso_label
_atom_site_aniso_U_11
_atom_site_aniso_U_22
_atom_site_aniso_U_33
_atom_site_aniso_U_23
_atom_site_aniso_U_13
_atom_site_aniso_U_12
C0T1 0.121(17) 0.129(18) 0.17(2) -0.017(17) -0.006(17) 0.045(15)
C0T2 0.122(17) 0.092(14) 0.20(2) 0.007(15) -0.071(18) 0.065(13)
C0T3 0.18(2) 0.132(19) 0.13(2) 0.043(16) -0.011(19) -0.014(19)
C0T4 0.114(15) 0.088(14) 0.069(11) 0.018(10) 0.001(11) -0.004(13)
O 0.062(7) 0.082(8) 0.090(8) 0.015(7) -0.009(6) 0.013(6)
C0' 0.059(11) 0.073(12) 0.070(10) 0.020(9) 0.018(9) 0.020(10)
O0 0.051(7) 0.104(8) 0.085(7) 0.010(7) -0.025(6) 0.000(6)
N1 0.027(6) 0.087(10) 0.075(8) 0.006(7) 0.003(6) -0.002(6)
C1A 0.039(8) 0.092(12) 0.071(10) 0.003(10) -0.005(8) 0.015(9)
C1' 0.036(8) 0.090(12) 0.065(10) 0.007(9) 0.018(8) -0.005(8)
O1 0.034(5) 0.111(8) 0.075(7) 0.014(6) 0.003(5) 0.013(6)
C1B 0.074(11) 0.118(14) 0.053(9) -0.011(10) 0.004(8) 0.026(11)
C1G 0.083(13) 0.111(15) 0.081(12) -0.030(11) -0.017(10) 0.028(12)
C1D1 0.15(2) 0.26(3) 0.103(17) -0.01(2) 0.023(17) 0.05(2)
C1D2 0.21(3) 0.21(3) 0.126(19) -0.08(2) -0.04(2) -0.01(3)
N2 0.035(6) 0.095(9) 0.061(7) 0.017(7) -0.001(6) 0.001(7)
C2A 0.056(10) 0.092(12) 0.065(10) 0.019(9) 0.011(8) -0.002(10)
C2' 0.080(12) 0.099(14) 0.054(9) 0.018(10) -0.005(9) 0.009(11)
O2 0.110(11) 0.138(12) 0.134(12) 0.054(10) -0.050(10) -0.011(9)
C2B1 0.104(14) 0.143(18) 0.078(11) 0.022(12) 0.032(11) 0.007(14)
C2B2 0.058(10) 0.139(17) 0.086(12) 0.030(12) 0.001(9) 0.012(11)
N3 0.046(7) 0.111(12) 0.072(9) 0.001(9) -0.007(7) -0.008(8)
C3A 0.079(12) 0.092(13) 0.053(9) -0.002(9) -0.001(8) 0.000(10)
C3' 0.043(9) 0.096(12) 0.083(12) 0.004(10) -0.004(9) -0.003(9)
O3 0.048(6) 0.113(9) 0.086(7) 0.003(7) -0.023(6) -0.010(6)
C3B 0.123(16) 0.056(11) 0.126(16) -0.008(11) 0.028(14) -0.014(12)
C3G1 0.13(2) 0.115(17) 0.22(3) -0.006(18) 0.00(2) -0.020(17)
C3G2 0.13(2) 0.14(2) 0.18(2) -0.006(18) 0.020(19) 0.058(18)
N4 0.046(7) 0.110(11) 0.066(8) 0.008(7) -0.015(7) -0.004(8)
C4A 0.054(10) 0.140(15) 0.047(8) 0.013(10) 0.008(8) 0.017(11)
C4' 0.045(10) 0.107(13) 0.043(8) 0.002(9) 0.010(7) -0.003(10)
O4 0.029(6) 0.131(10) 0.072(6) 0.031(6) 0.009(5) -0.004(6)
N5 0.033(6) 0.102(10) 0.054(7) 0.009(7) -0.004(6) 0.001(8)
C5A 0.041(8) 0.107(13) 0.064(9) -0.002(9) -0.004(8) -0.024(10)
C5' 0.044(9) 0.104(13) 0.063(10) 0.004(10) 0.004(8) -0.014(10)
O5 0.046(6) 0.123(10) 0.096(8) 0.002(7) -0.011(6) 0.017(7)
C5B 0.066(10) 0.076(11) 0.085(11) -0.007(9) -0.010(10) 0.011(9)
C5G 0.098(15) 0.15(2) 0.113(16) -0.018(15) 0.011(13) -0.046(16)
C5D1 0.124(18) 0.15(2) 0.132(18) -0.032(16) -0.023(16) -0.038(17)
C5D2 0.25(3) 0.18(2) 0.25(3) -0.14(2) 0.18(3) -0.10(2)
N6 0.047(7) 0.107(10) 0.037(6) 0.002(7) 0.000(6) 0.007(7)
C6A 0.055(9) 0.104(13) 0.035(7) 0.002(8) 0.005(7) 0.003(9)
C6' 0.048(9) 0.089(12) 0.051(9) 0.000(9) 0.013(8) 0.002(9)
O6 0.069(7) 0.120(9) 0.047(6) 0.023(6) -0.010(5) -0.008(7)
C6B1 0.051(9) 0.20(2) 0.051(9) -0.005(12) 0.015(8) -0.002(13)
C6B2 0.081(13) 0.18(2) 0.092(13) 0.051(14) -0.011(11) -0.027(14)
N7 0.042(7) 0.090(9) 0.041(6) 0.022(7) -0.001(5) -0.005(7)
C7A 0.043(8) 0.096(12) 0.056(9) 0.014(9) -0.011(7) -0.011(9)
C7' 0.045(9) 0.088(12) 0.052(9) 0.005(9) 0.006(8) 0.001(9)
O7 0.040(6) 0.125(10) 0.119(9) -0.008(8) 0.014(6) -0.008(6)
C7B 0.102(13) 0.050(10) 0.102(13) 0.015(10) -0.004(12) 0.000(10)
C7G1 0.16(2) 0.122(16) 0.106(14) 0.066(13) -0.031(15) 0.026(16)
C7G2 0.17(2) 0.091(14) 0.118(16) -0.036(13) -0.007(17) -0.011(15)
N8 0.065(8) 0.092(10) 0.047(7) 0.001(7) 0.002(6) -0.008(8)
C8A 0.040(8) 0.105(13) 0.044(8) -0.006(8) -0.004(7) 0.007(9)
C8' 0.044(8) 0.088(11) 0.042(8) -0.012(8) 0.006(7) 0.005(8)
O8 0.049(6) 0.141(10) 0.059(6) 0.004(7) 0.012(5) 0.005(7)
C8B 0.088(13) 0.133(18) 0.092(13) -0.009(12) 0.020(11) 0.003(13)
N9 0.047(7) 0.107(10) 0.037(6) 0.005(7) 0.020(5) 0.015(7)
C9A 0.030(7) 0.106(13) 0.043(8) 0.007(8) -0.003(6) 0.000(8)
C9' 0.067(10) 0.101(13) 0.031(8) 0.005(9) 0.001(7) 0.019(10)
O9 0.098(8) 0.103(8) 0.046(6) -0.005(6) 0.002(6) 0.034(7)
C9B 0.065(10) 0.141(18) 0.057(9) 0.004(11) -0.027(8) -0.016(12)
C9G 0.15(2) 0.115(17) 0.059(11) 0.018(12) -0.015(12) -0.035(16)
C9D1 0.13(2) 0.18(3) 0.27(4) 0.05(3) -0.05(2) -0.10(2)
C9D2 0.28(4) 0.071(14) 0.16(2) -0.014(15) 0.06(3) 0.001(19)
N10 0.077(9) 0.089(10) 0.048(7) -0.002(7) 0.009(6) 0.015(8)
C10A 0.081(12) 0.071(11) 0.072(11) -0.009(9) -0.011(9) 0.013(10)
C10' 0.083(15) 0.095(15) 0.106(14) -0.008(13) -0.009(12) 0.033(14)
O10 0.108(11) 0.099(10) 0.136(11) -0.012(9) -0.026(9) -0.001(9)
C0B1 0.088(13) 0.110(14) 0.110(14) -0.011(12) -0.047(12) 0.021(12)
C0B2 0.21(2) 0.121(16) 0.064(11) 0.013(11) -0.049(14) -0.006(18)
O0M 0.089(10) 0.099(9) 0.213(16) -0.023(11) -0.017(10) 0.024(8)
C0M 0.062(15) 0.24(3) 0.48(6) -0.03(4) 0.05(3) 0.07(2)
OW1 0.50(7) 0.31(4) 0.27(4) -0.01(3) 0.14(5) -0.17(5)

loop_
_atom_type_symbol
_atom_type_description
_atom_type_scat_dispersion_real
_atom_type_scat_dispersion_imag
_atom_type_scat_source
C C 0.0181 0.0091 'International Tables Vol C Tables 4.2.6.8 and 6.1.1.4'
H H 0.0000 0.0000 'International Tables Vol C Tables 4.2.6.8 and 6.1.1.4'
N N 0.0311 0.0180 'International Tables Vol C Tables 4.2.6.8 and 6.1.1.4'
O O 0.0492 0.0322 'International Tables Vol C Tables 4.2.6.8 and 6.1.1.4'

loop_
_geom_angle_atom_site_label_1
_geom_angle_atom_site_label_2
_geom_angle_atom_site_label_3
_geom_angle
O C0T4 C0T3 112.3(18)
O C0T4 C0T1 109.5(15)
C0T3 C0T4 C0T1 110.2(19)
O C0T4 C0T2 104.0(15)
C0T3 C0T4 C0T2 110.6(15)
C0T1 C0T4 C0T2 110.1(19)
C0' O C0T4 122.3(14)
O0 C0' O 125.4(16)
O0 C0' N1 125.2(14)
O C0' N1 109.3(16)
C0' N1 C1A 119.3(12)
N1 C1A C1' 113.8(13)
N1 C1A C1B 110.7(12)
C1' C1A C1B 110.5(13)
O1 C1' N2 120.0(13)
O1 C1' C1A 119.8(12)
N2 C1' C1A 120.2(13)
C1A C1B C1G 116.9(15)
C1D2 C1G C1B 109.6(18)
C1D2 C1G C1D1 106.5(19)
C1B C1G C1D1 111.9(16)
C1' N2 C2A 120.9(12)
N2 C2A C2B2 111.9(14)
N2 C2A C2B1 109.2(13)
C2B2 C2A C2B1 109.9(14)
N2 C2A C2' 108.1(12)
C2B2 C2A C2' 109.1(14)
C2B1 C2A C2' 108.6(14)
O2 C2' N3 124.9(18)
O2 C2' C2A 121.3(17)
N3 C2' C2A 113.6(15)
C2' N3 C3A 122.9(14)
N3 C3A C3B 113.1(15)
N3 C3A C3' 112.0(13)
C3B C3A C3' 110.3(15)
O3 C3' N4 120.9(15)
O3 C3' C3A 122.2(15)
N4 C3' C3A 116.6(14)
C3A C3B C3G1 113.1(18)
C3A C3B C3G2 111.3(17)
C3G1 C3B C3G2 106.9(17)
C3' N4 C4A 120.1(12)
N4 C4A C4' 110.7(12)
O4 C4' N5 124.5(16)
O4 C4' C4A 118.2(15)
N5 C4' C4A 117.2(13)
C4' N5 C5A 117.3(12)
N5 C5A C5B 111.8(12)
N5 C5A C5' 112.3(13)
C5B C5A C5' 110.5(12)
O5 C5' N6 122.4(14)
O5 C5' C5A 121.4(16)
N6 C5' C5A 116.2(14)
C5A C5B C5G 111.6(14)
C5D2 C5G C5D1 114.0(19)
C5D2 C5G C5B 112.1(19)
C5D1 C5G C5B 110.0(17)
C5' N6 C6A 121.4(12)
N6 C6A C6B1 109.7(12)
N6 C6A C6' 109.5(10)
C6B1 C6A C6' 106.0(13)
N6 C6A C6B2 111.2(13)
C6B1 C6A C6B2 109.8(13)
C6' C6A C6B2 110.5(13)
O6 C6' N7 121.5(13)
O6 C6' C6A 121.1(13)
N7 C6' C6A 117.4(13)
C6' N7 C7A 122.6(11)
N7 C7A C7' 113.6(13)
N7 C7A C7B 113.9(13)
C7' C7A C7B 110.7(13)
O7 C7' N8 122.2(14)
O7 C7' C7A 120.1(15)
N8 C7' C7A 117.7(13)
C7G2 C7B C7A 110.3(15)
C7G2 C7B C7G1 110.3(16)
C7A C7B C7G1 108.6(14)
C7' N8 C8A 121.9(13)
N8 C8A C8' 116.8(12)
N8 C8A C8B 110.4(13)
C8' C8A C8B 107.8(13)
O8 C8' N9 122.6(12)
O8 C8' C8A 120.9(13)
N9 C8' C8A 116.6(12)
C8' N9 C9A 122.0(11)
N9 C9A C9' 110.2(11)
N9 C9A C9B 109.4(12)
C9' C9A C9B 107.7(12)
O9 C9' N10 123.4(15)
O9 C9' C9A 123.9(13)
N10 C9' C9A 112.2(13)
C9G C9B C9A 117.6(16)
C9B C9G C9D2 112.6(17)
C9B C9G C9D1 109(2)
C9D2 C9G C9D1 112(2)
C9' N10 C10A 120.6(13)
N10 C10A C0B1 110.8(13)
N10 C10A C10' 107.5(15)
C0B1 C10A C10' 114.9(16)
N10 C10A C0B2 106.3(13)
C0B1 C10A C0B2 110.0(16)
C10' C10A C0B2 107.0(16)
O10 C10' O0M 126.9(19)
O10 C10' C10A 123.4(19)
O0M C10' C10A 109.5(19)
C10' O0M C0M 112.3(17)

loop_
_geom_bond_atom_site_label_1
_geom_bond_atom_site_label_2
_geom_bond_distance
C0T1 C0T4 1.53(3)
C0T2 C0T4 1.54(2)
C0T3 C0T4 1.50(3)
C0T4 O 1.428(19)
O C0' 1.341(17)
C0' O0 1.226(19)
C0' N1 1.355(18)
N1 C1A 1.455(17)
C1A C1' 1.495(19)
C1A C1B 1.49(2)
C1' O1 1.253(16)
C1' N2 1.322(16)
C1B C1G 1.53(2)
C1G C1D2 1.53(3)
C1G C1D1 1.51(3)
N2 C2A 1.500(18)
C2A C2B2 1.50(2)
C2A C2B1 1.54(2)
C2A C2' 1.59(2)
C2' O2 1.184(18)
C2' N3 1.34(2)
N3 C3A 1.454(19)
C3A C3B 1.49(2)
C3A C3' 1.55(2)
C3' O3 1.230(17)
C3' N4 1.364(18)
C3B C3G1 1.50(3)
C3B C3G2 1.52(3)
N4 C4A 1.434(17)
C4A C4' 1.58(2)
C4' O4 1.204(17)
C4' N5 1.304(18)
N5 C5A 1.427(18)
C5A C5B 1.523(19)
C5A C5' 1.556(19)
C5' O5 1.227(17)
C5' N6 1.340(18)
C5B C5G 1.57(2)
C5G C5D2 1.47(3)
C5G C5D1 1.54(2)
N6 C6A 1.466(16)
C6A C6B1 1.50(2)
C6A C6' 1.553(19)
C6A C6B2 1.56(2)
C6' O6 1.241(16)
C6' N7 1.310(17)
N7 C7A 1.453(16)
C7A C7' 1.547(19)
C7A C7B 1.56(2)
C7' O7 1.229(16)
C7' N8 1.302(18)
C7B C7G2 1.53(2)
C7B C7G1 1.58(2)
N8 C8A 1.437(16)
C8A C8' 1.513(19)
C8A C8B 1.53(2)
C8' O8 1.214(14)
C8' N9 1.365(17)
N9 C9A 1.458(16)
C9A C9' 1.52(2)
C9A C9B 1.57(2)
C9' O9 1.208(16)
C9' N10 1.361(17)
C9B C9G 1.46(2)
C9G C9D2 1.54(3)
C9G C9D1 1.58(3)
N10 C10A 1.448(18)
C10A C0B1 1.50(2)
C10A C10' 1.57(3)
C10A C0B2 1.58(2)
C10' O10 1.18(2)
C10' O0M 1.34(2)
O0M C0M 1.56(2)

loop_
_geom_torsion_atom_site_label_1
_geom_torsion_atom_site_label_2
_geom_torsion_atom_site_label_3
_geom_torsion_atom_site_label_4
_geom_torsion
C0T3 C0T4 O C0' -59(2)
C0T1 C0T4 O C0' 63(2)
C0T2 C0T4 O C0' -179.0(14)
C0T4 O C0' O0 -1(2)
C0T4 O C0' N1 -176.9(13)
O0 C0' N1 C1A 14(2)
O C0' N1 C1A -169.7(11)
C0' N1 C1A C1' -65.3(17)
C0' N1 C1A C1B 169.5(13)
N1 C1A C1' O1 152.1(14)
C1B C1A C1' O1 -82.6(18)
N1 C1A C1' N2 -30(2)
C1B C1A C1' N2 95.8(17)
N1 C1A C1B C1G -69.4(18)
C1' C1A C1B C1G 163.6(13)
C1A C1B C1G C1D2 171.8(16)
C1A C1B C1G C1D1 -70(2)
O1 C1' N2 C2A 0(2)
C1A C1' N2 C2A -178.7(14)
C1' N2 C2A C2B2 64.5(18)
C1' N2 C2A C2B1 -173.7(14)
C1' N2 C2A C2' -55.7(19)
N2 C2A C2' O2 143.3(17)
C2B2 C2A C2' O2 21(2)
C2B1 C2A C2' O2 -98.4(19)
N2 C2A C2' N3 -42.2(18)
C2B2 C2A C2' N3 -164.1(14)
C2B1 C2A C2' N3 76.1(17)
O2 C2' N3 C3A -5(3)
C2A C2' N3 C3A -179.2(12)
C2' N3 C3A C3B 154.7(15)
C2' N3 C3A C3' -79.8(18)
N3 C3A C3' O3 127.4(17)
C3B C3A C3' O3 -106(2)
N3 C3A C3' N4 -46(2)
C3B C3A C3' N4 80.9(19)
N3 C3A C3B C3G1 179.6(17)
C3' C3A C3B C3G1 53(2)
N3 C3A C3B C3G2 -60(2)
C3' C3A C3B C3G2 173.7(16)
O3 C3' N4 C4A 6(3)
C3A C3' N4 C4A 179.7(14)
C3' N4 C4A C4' -60(2)
N4 C4A C4' O4 139.8(14)
N4 C4A C4' N5 -44.3(18)
O4 C4' N5 C5A -1(2)
C4A C4' N5 C5A -176.6(11)
C4' N5 C5A C5B 170.5(12)
C4' N5 C5A C5' -64.5(16)
N5 C5A C5' O5 143.5(15)
C5B C5A C5' O5 -90.9(17)
N5 C5A C5' N6 -38.8(18)
C5B C5A C5' N6 86.9(17)
N5 C5A C5B C5G -71.8(17)
C5' C5A C5B C5G 162.3(15)
C5A C5B C5G C5D2 -75(2)
C5A C5B C5G C5D1 157.3(16)
O5 C5' N6 C6A -2(2)
C5A C5' N6 C6A -179.9(12)
C5' N6 C6A C6B1 -172.0(13)
C5' N6 C6A C6' -56.0(18)
C5' N6 C6A C6B2 66.3(17)
N6 C6A C6' O6 139.9(15)
C6B1 C6A C6' O6 -101.8(16)
C6B2 C6A C6' O6 17(2)
N6 C6A C6' N7 -39.0(18)
C6B1 C6A C6' N7 79.3(15)
C6B2 C6A C6' N7 -161.8(14)
O6 C6' N7 C7A 8(2)
C6A C6' N7 C7A -172.9(13)
C6' N7 C7A C7' -96.8(15)
C6' N7 C7A C7B 135.2(15)
N7 C7A C7' O7 170.6(13)
C7B C7A C7' O7 -59.8(18)
N7 C7A C7' N8 -8.5(18)
C7B C7A C7' N8 121.2(15)
N7 C7A C7B C7G2 -49.9(18)
C7' C7A C7B C7G2 -179.3(14)
N7 C7A C7B C7G1 71.1(18)
C7' C7A C7B C7G1 -58.4(18)
O7 C7' N8 C8A 4(2)
C7A C7' N8 C8A -176.9(12)
C7' N8 C8A C8' 85.1(17)
C7' N8 C8A C8B -151.3(14)
N8 C8A C8' O8 -149.8(15)
C8B C8A C8' O8 85.3(18)
N8 C8A C8' N9 31(2)
C8B C8A C8' N9 -94.1(16)
O8 C8' N9 C9A -12(2)
C8A C8' N9 C9A 167.8(13)
C8' N9 C9A C9' 126.8(14)
C8' N9 C9A C9B -115.0(15)
N9 C9A C9' O9 32(2)
C9B C9A C9' O9 -87.1(17)
N9 C9A C9' N10 -155.7(12)
C9B C9A C9' N10 85.0(15)
N9 C9A C9B C9G 56.5(19)
C9' C9A C9B C9G 176.3(15)
C9A C9B C9G C9D2 57(2)
C9A C9B C9G C9D1 -177.4(16)
O9 C9' N10 C10A 9(2)
C9A C9' N10 C10A -163.6(13)
C9' N10 C10A C0B1 -74.8(19)
C9' N10 C10A C10' 51.5(19)
C9' N10 C10A C0B2 165.8(16)
N10 C10A C10' O10 39(3)
C0B1 C10A C10' O10 162.7(19)
C0B2 C10A C10' O10 -75(2)
N10 C10A C10' O0M -146.2(15)
C0B1 C10A C10' O0M -22(2)
C0B2 C10A C10' O0M 100.0(19)
O10 C10' O0M C0M -6(3)
C10A C10' O0M C0M 179.1(16)
